data_4111715
loop_
_publ_author_name
'M. F. Semmelhack'
'Anatoly Chlenov'
'Douglas M. Ho'

_publ_contact_author_address
;
Princeton University
Department of Chemistry
Princeton, NJ   08544-1009
USA
;
_publ_contact_author_email mfshack@princeton.edu
_publ_contact_author_fax (609)2586746
_publ_contact_author_name 'Professor Martin F. Semmelhack'
_publ_contact_author_phone (609)2585501
_publ_section_title
;
 Accelerated Arene Ligand Exchange in the (Arene)Cr(CO)2L Series
;
_journal_name_full 'Journal of the American Chemical Society'
_journal_page_first 7759
_journal_page_last 7773
_journal_paper_doi 10.1021/ja042705x
_journal_volume 127
_journal_year 2005
_chemical_compound_source 'chemical synthesis'
_chemical_formula_iupac '[Cr (C O)2 (C6 H6) (C13 H14 N3 P S)]'
_chemical_formula_moiety 'C21 H20 Cr N3 O2 P S'
_chemical_formula_structural '((C O)2 (C6 H6) (P (C4 H4 N)2 (C5 H6 N S)) Cr)'
_chemical_formula_sum 'C21 H20 Cr N3 O2 P S'
_chemical_formula_weight 461.43
_chemical_name_systematic
; 
Benzenedicarbonyl[P-bis(N-pyrrolyl)(2-thiomethyl-N-pyrrolyl)phosphine]-
chromium(0)
;
_chemical_temperature_decomposition 420(1)
_space_group_IT_number 2
_symmetry_cell_setting triclinic
_symmetry_Int_Tables_number 2
_symmetry_space_group_name_Hall '-P 1'
_symmetry_space_group_name_H-M 'P -1'
_atom_sites_solution_hydrogens geom
_atom_sites_solution_primary direct
_atom_sites_solution_secondary difmap
_audit_creation_date 'October 28, 2004'
_audit_creation_method
;
SHELXL and manual editing of form.cif
;
_audit_update_record
;
Oct. 28, 2004  mfs44a.cif         Initial CIF created by DMH
                                  from mfs008f.cif and mfs008f.exp.

Oct. 28, 2004  Sent to Checkcif.  See mfs44a_checkcif.pdf for
                                  the alerts that were generated.

Before submission of either a Web or hardcopy manuscript, CIFs must be
checked using the CheckCIF utility on the Web at http://www.iucr.org/
acs/checkcif.html.  A copy of the output should be retained in case
it is requested by an Editor.  Authors with appropriate software may
alternatively use IUCRVAL or the CHECK validation tool in PLATON.
;
_cell_angle_alpha 82.259(2)
_cell_angle_beta 87.558(2)
_cell_angle_gamma 82.399(2)
_cell_formula_units_Z 4
_cell_length_a 9.7378(5)
_cell_length_b 14.3953(5)
_cell_length_c 15.0391(7)
_cell_measurement_reflns_used 22077
_cell_measurement_temperature 200(2)
_cell_measurement_theta_max 27.52
_cell_measurement_theta_min 1.37
_cell_volume 2069.93(16)
_computing_cell_refinement 'DENZO-SMN (Otwinowski & Minor, 1997)'
_computing_data_collection 'COLLECT (Nonius, 1998)'
_computing_data_reduction 'DENZO-SMN (Otwinowski & Minor, 1997)'
_computing_molecular_graphics 'Siemens SHELXTL (Sheldrick, 1996)'
_computing_publication_material 'Siemens SHELXTL (Sheldrick, 1996)'
_computing_structure_refinement 'Siemens SHELXTL (Sheldrick, 1996)'
_computing_structure_solution 'Siemens SHELXTL (Sheldrick, 1996)'
_diffrn_ambient_temperature 200(2)
_diffrn_measured_fraction_theta_full 0.996
_diffrn_measured_fraction_theta_max 0.996
_diffrn_measurement_device 'Nonius KappaCCD'
_diffrn_measurement_method '\w scans, 600 1.0\% rotations'
_diffrn_radiation_monochromator graphite
_diffrn_radiation_source 'fine-focus sealed tube'
_diffrn_radiation_type 'Mo K\a'
_diffrn_radiation_wavelength 0.71073
_diffrn_reflns_av_R_equivalents 0.0560
_diffrn_reflns_av_sigmaI/netI 0.0757
_diffrn_reflns_limit_h_max 12
_diffrn_reflns_limit_h_min -12
_diffrn_reflns_limit_k_max 18
_diffrn_reflns_limit_k_min -18
_diffrn_reflns_limit_l_max 19
_diffrn_reflns_limit_l_min -19
_diffrn_reflns_number 22077
_diffrn_reflns_theta_full 27.52
_diffrn_reflns_theta_max 27.52
_diffrn_reflns_theta_min 1.37
_diffrn_standards_decay_% 0
_diffrn_standards_number 0
_exptl_absorpt_coefficient_mu 0.754
_exptl_absorpt_correction_type none
_exptl_crystal_colour Yellow
_exptl_crystal_density_diffrn 1.481
_exptl_crystal_description Plate
_exptl_crystal_F_000 952
_exptl_crystal_size_max 0.22
_exptl_crystal_size_mid 0.18
_exptl_crystal_size_min 0.08
_refine_diff_density_max 0.610
_refine_diff_density_min -0.412
_refine_diff_density_rms 0.074
_refine_ls_extinction_method none
_refine_ls_goodness_of_fit_all 1.009
_refine_ls_goodness_of_fit_ref 1.068
_refine_ls_hydrogen_treatment constr
_refine_ls_matrix_type full
_refine_ls_number_parameters 525
_refine_ls_number_reflns 9458
_refine_ls_number_restraints 0
_refine_ls_restrained_S_all 1.009
_refine_ls_restrained_S_obs 1.068
_refine_ls_R_factor_all 0.0943
_refine_ls_R_factor_gt 0.0483
_refine_ls_shift/su_max 0.001
_refine_ls_shift/su_mean 0.000
_refine_ls_structure_factor_coef Fsqd
_refine_ls_weighting_details 'w=1/[\s^2^(Fo^2^)+(0.0411P)^2^+1.4462P] where P=(Fo^2^+2Fc^2^)/3'
_refine_ls_weighting_scheme calc
_refine_ls_wR_factor_all 0.1162
_refine_ls_wR_factor_ref 0.0978
_reflns_number_gt 6148
_reflns_number_total 9458
_reflns_threshold_expression I>2\s(I)
_cod_data_source_file ja042705xsi20050204_032336.cif
_cod_data_source_block complex44a
_cod_original_cell_volume 2069.9(2)
_cod_database_code 4111715

loop_
_symmetry_equiv_pos_as_xyz
'x, y, z'
'-x, -y, -z'

loop_
_atom_site_aniso_label
_atom_site_aniso_U_11
_atom_site_aniso_U_22
_atom_site_aniso_U_33
_atom_site_aniso_U_23
_atom_site_aniso_U_13
_atom_site_aniso_U_12
Cr1A 0.0229(3) 0.0218(2) 0.0254(3) -0.0032(2) -0.0023(2) -0.0027(2)
C1A 0.023(2) 0.0291(15) 0.027(2) -0.0064(12) 0.0014(13) -0.0082(13)
O1A 0.0240(12) 0.0344(11) 0.0467(14) -0.0026(10) -0.0033(11) 0.0030(10)
C2A 0.029(2) 0.0289(15) 0.028(2) -0.0028(12) -0.0054(14) -0.0013(13)
O2A 0.051(2) 0.0377(12) 0.0432(15) -0.0133(10) -0.0132(12) -0.0097(11)
C3A 0.036(2) 0.030(2) 0.046(2) 0.0001(14) 0.009(2) -0.0072(14)
C4A 0.056(2) 0.035(2) 0.029(2) 0.0035(13) -0.001(2) -0.011(2)
C5A 0.038(2) 0.033(2) 0.046(2) 0.0125(15) -0.016(2) -0.0085(15)
C6A 0.033(2) 0.025(2) 0.052(2) 0.0031(14) 0.004(2) 0.0028(14)
C7A 0.052(2) 0.0208(14) 0.037(2) -0.0057(12) -0.001(2) -0.0047(14)
C8A 0.035(2) 0.0248(15) 0.053(2) 0.0009(14) -0.009(2) -0.0115(14)
P1A 0.0193(4) 0.0252(4) 0.0271(4) -0.0041(3) -0.0017(3) -0.0011(3)
S1A 0.0298(5) 0.0664(6) 0.0545(6) -0.0303(5) -0.0093(4) -0.0016(4)
N1A 0.0270(14) 0.0310(13) 0.0304(15) -0.0104(10) -0.0006(12) -0.0035(11)
C9A 0.037(2) 0.037(2) 0.031(2) -0.0117(13) -0.0013(15) -0.0025(15)
C10A 0.050(2) 0.045(2) 0.042(2) -0.022(2) 0.003(2) -0.010(2)
C11A 0.052(2) 0.042(2) 0.054(2) -0.022(2) 0.010(2) 0.001(2)
C12A 0.033(2) 0.035(2) 0.044(2) -0.0069(14) 0.010(2) 0.0022(14)
C13A 0.044(2) 0.071(3) 0.052(3) -0.018(2) -0.009(2) -0.018(2)
N2A 0.0209(13) 0.0308(13) 0.040(2) -0.0030(11) -0.0031(12) -0.0029(11)
C14A 0.026(2) 0.0287(15) 0.046(2) -0.0090(13) -0.011(2) -0.0007(13)
C15A 0.022(2) 0.032(2) 0.074(3) -0.013(2) -0.011(2) -0.0011(14)
C16A 0.024(2) 0.031(2) 0.073(3) -0.012(2) 0.006(2) -0.0056(14)
C17A 0.032(2) 0.034(2) 0.049(2) -0.0035(14) 0.006(2) -0.0064(15)
N3A 0.0235(13) 0.0311(13) 0.0294(15) 0.0032(10) 0.0005(11) -0.0034(11)
C18A 0.034(2) 0.027(2) 0.051(2) -0.0041(14) 0.007(2) -0.0029(14)
C19A 0.036(2) 0.031(2) 0.069(3) 0.012(2) 0.005(2) -0.003(2)
C20A 0.041(2) 0.057(2) 0.050(3) 0.024(2) -0.001(2) -0.007(2)
C21A 0.034(2) 0.053(2) 0.034(2) 0.0060(15) -0.002(2) -0.006(2)
Cr1B 0.0319(3) 0.0231(2) 0.0307(3) -0.0051(2) -0.0043(2) -0.0048(2)
C1B 0.040(2) 0.035(2) 0.031(2) -0.0059(13) -0.008(2) -0.0075(15)
O1B 0.062(2) 0.0382(13) 0.048(2) 0.0082(11) -0.0142(14) 0.0013(12)
C2B 0.039(2) 0.032(2) 0.035(2) -0.0094(13) -0.004(2) -0.006(2)
O2B 0.0400(15) 0.058(2) 0.057(2) -0.0096(12) 0.0060(13) -0.0211(13)
C3B 0.075(3) 0.040(2) 0.035(2) -0.0139(15) -0.010(2) -0.016(2)
C4B 0.058(3) 0.038(2) 0.054(3) -0.024(2) 0.011(2) -0.012(2)
C5B 0.040(2) 0.026(2) 0.065(3) -0.015(2) 0.000(2) -0.0017(15)
C6B 0.042(2) 0.0249(15) 0.051(2) -0.0061(14) -0.008(2) -0.0115(14)
C7B 0.037(2) 0.030(2) 0.054(2) -0.0102(15) -0.001(2) -0.0143(15)
C8B 0.048(2) 0.036(2) 0.056(3) -0.015(2) -0.021(2) -0.007(2)
P1B 0.0275(4) 0.0206(3) 0.0290(4) -0.0017(3) -0.0045(3) -0.0038(3)
S1B 0.0357(5) 0.0426(5) 0.0648(7) 0.0134(4) -0.0046(5) 0.0018(4)
N1B 0.0286(14) 0.0231(12) 0.0332(15) 0.0015(10) 0.0000(12) -0.0034(11)
C9B 0.033(2) 0.032(2) 0.040(2) 0.0000(13) -0.002(2) -0.0031(14)
C10B 0.033(2) 0.043(2) 0.051(2) -0.006(2) 0.003(2) -0.010(2)
C11B 0.048(2) 0.034(2) 0.047(2) -0.0009(15) 0.011(2) -0.014(2)
C12B 0.046(2) 0.0251(15) 0.037(2) 0.0014(13) 0.001(2) -0.0051(15)
C13B 0.046(2) 0.052(2) 0.084(3) -0.010(2) -0.030(2) -0.002(2)
N2B 0.0330(15) 0.0235(12) 0.035(2) -0.0028(10) -0.0074(12) -0.0023(11)
C14B 0.028(2) 0.033(2) 0.045(2) -0.0011(14) 0.000(2) -0.0010(14)
C15B 0.033(2) 0.037(2) 0.050(2) 0.007(2) -0.010(2) -0.0014(15)
C16B 0.047(2) 0.040(2) 0.042(2) 0.0023(15) -0.019(2) -0.008(2)
C17B 0.052(2) 0.036(2) 0.041(2) -0.0100(14) -0.019(2) 0.004(2)
N3B 0.0319(14) 0.0231(12) 0.0307(15) -0.0015(10) -0.0027(12) -0.0041(11)
C18B 0.045(2) 0.029(2) 0.037(2) -0.0026(13) 0.003(2) -0.0099(15)
C19B 0.055(2) 0.025(2) 0.045(2) -0.0035(13) -0.006(2) -0.013(2)
C20B 0.038(2) 0.0273(15) 0.039(2) -0.0119(13) -0.009(2) 0.0005(14)
C21B 0.036(2) 0.030(2) 0.034(2) -0.0055(13) -0.0017(15) 0.0001(14)

loop_
_atom_site_label
_atom_site_type_symbol
_atom_site_fract_x
_atom_site_fract_y
_atom_site_fract_z
_atom_site_U_iso_or_equiv
_atom_site_thermal_displace_type
_atom_site_occupancy
_atom_site_calc_flag
_atom_site_refinement_flags
Cr1A Cr 0.22783(5) 0.46286(3) 0.87568(3) 0.02328(12) Uani 1 d .
C1A C 0.0814(3) 0.5504(2) 0.8370(2) 0.0259(6) Uani 1 d .
O1A O -0.0094(2) 0.60684(14) 0.8122(2) 0.0358(5) Uani 1 d .
C2A C 0.2937(3) 0.5556(2) 0.9264(2) 0.0288(7) Uani 1 d .
O2A O 0.3322(2) 0.61511(15) 0.9604(2) 0.0426(6) Uani 1 d .
C3A C 0.0945(4) 0.3778(2) 0.9678(2) 0.0378(8) Uani 1 d .
H3A H 0.0084 0.3977 0.9959 0.045 Uiso 1 calc R
C4A C 0.2176(4) 0.3799(2) 1.0098(2) 0.0400(8) Uani 1 d .
H4A H 0.2159 0.4010 1.0670 0.048 Uiso 1 calc R
C5A C 0.3455(4) 0.3509(2) 0.9681(2) 0.0398(8) Uani 1 d .
H5A H 0.4298 0.3523 0.9971 0.048 Uiso 1 calc R
C6A C 0.3477(4) 0.3203(2) 0.8845(2) 0.0385(8) Uani 1 d .
H6A H 0.4339 0.3010 0.8561 0.046 Uiso 1 calc R
C7A C 0.2235(4) 0.3175(2) 0.8414(2) 0.0364(8) Uani 1 d .
H7A H 0.2253 0.2964 0.7841 0.044 Uiso 1 calc R
C8A C 0.0977(3) 0.3460(2) 0.8833(2) 0.0370(8) Uani 1 d .
H8A H 0.0133 0.3440 0.8545 0.044 Uiso 1 calc R
P1A P 0.33531(8) 0.50644(5) 0.74825(5) 0.0239(2) Uani 1 d .
S1A S 0.05821(9) 0.45479(7) 0.64602(7) 0.0483(2) Uani 1 d .
N1A N 0.3417(3) 0.4349(2) 0.6636(2) 0.0289(6) Uani 1 d .
C9A C 0.2299(3) 0.4075(2) 0.6232(2) 0.0348(7) Uani 1 d .
C10A C 0.2792(4) 0.3416(2) 0.5690(2) 0.0437(9) Uani 1 d .
H10A H 0.2256 0.3123 0.5321 0.052 Uiso 1 calc R
C11A C 0.4242(4) 0.3246(2) 0.5773(3) 0.0490(10) Uani 1 d .
H11A H 0.4855 0.2811 0.5476 0.059 Uiso 1 calc R
C12A C 0.4611(4) 0.3809(2) 0.6352(2) 0.0380(8) Uani 1 d .
H12A H 0.5527 0.3832 0.6532 0.046 Uiso 1 calc R
C13A C -0.0313(4) 0.3869(3) 0.5834(3) 0.0537(10) Uani 1 d .
H13A H -0.1313 0.4064 0.5889 0.081 Uiso 1 calc R
H13B H -0.0103 0.3198 0.6065 0.081 Uiso 1 calc R
H13C H -0.0017 0.3971 0.5201 0.081 Uiso 1 calc R
N2A N 0.5086(2) 0.5189(2) 0.7494(2) 0.0307(6) Uani 1 d .
C14A C 0.5974(3) 0.4770(2) 0.8167(2) 0.0330(7) Uani 1 d .
H14A H 0.5712 0.4420 0.8715 0.040 Uiso 1 calc R
C15A C 0.7274(3) 0.4939(2) 0.7917(3) 0.0418(9) Uani 1 d .
H15A H 0.8085 0.4731 0.8256 0.050 Uiso 1 calc R
C16A C 0.7213(3) 0.5482(2) 0.7055(3) 0.0424(9) Uani 1 d .
H16A H 0.7975 0.5700 0.6711 0.051 Uiso 1 calc R
C17A C 0.5877(3) 0.5630(2) 0.6816(2) 0.0384(8) Uani 1 d .
H17A H 0.5533 0.5980 0.6272 0.046 Uiso 1 calc R
N3A N 0.2811(2) 0.6134(2) 0.6851(2) 0.0287(6) Uani 1 d .
C18A C 0.2628(3) 0.6982(2) 0.7209(2) 0.0377(8) Uani 1 d .
H18A H 0.2656 0.7054 0.7827 0.045 Uiso 1 calc R
C19A C 0.2402(4) 0.7696(2) 0.6515(3) 0.0472(10) Uani 1 d .
H19A H 0.2248 0.8353 0.6564 0.057 Uiso 1 calc R
C20A C 0.2439(4) 0.7289(3) 0.5716(3) 0.0524(11) Uani 1 d .
H20A H 0.2297 0.7620 0.5130 0.063 Uiso 1 calc R
C21A C 0.2712(3) 0.6338(2) 0.5928(2) 0.0411(8) Uani 1 d .
H21A H 0.2817 0.5888 0.5514 0.049 Uiso 1 calc R
Cr1B Cr 0.23131(5) 1.07384(3) 0.35121(3) 0.02820(13) Uani 1 d .
C1B C 0.3150(3) 0.9583(2) 0.4007(2) 0.0348(8) Uani 1 d .
O1B O 0.3671(3) 0.8872(2) 0.4375(2) 0.0512(7) Uani 1 d .
C2B C 0.0647(4) 1.0283(2) 0.3698(2) 0.0351(8) Uani 1 d .
O2B O -0.0404(3) 0.9989(2) 0.3848(2) 0.0505(6) Uani 1 d .
C3B C 0.2940(4) 1.1306(2) 0.4691(3) 0.0480(10) Uani 1 d .
H3B H 0.3111 1.0987 0.5278 0.058 Uiso 1 calc R
C4B C 0.1597(4) 1.1733(2) 0.4457(3) 0.0482(10) Uani 1 d .
H4B H 0.0855 1.1701 0.4887 0.058 Uiso 1 calc R
C5B C 0.1355(4) 1.2207(2) 0.3587(3) 0.0434(9) Uani 1 d .
H5B H 0.0455 1.2512 0.3433 0.052 Uiso 1 calc R
C6B C 0.2433(4) 1.2231(2) 0.2952(2) 0.0383(8) Uani 1 d .
H6B H 0.2259 1.2533 0.2358 0.046 Uiso 1 calc R
C7B C 0.3786(4) 1.1809(2) 0.3183(2) 0.0390(8) Uani 1 d .
H7B H 0.4524 1.1836 0.2750 0.047 Uiso 1 calc R
C8B C 0.4030(4) 1.1355(2) 0.4045(3) 0.0451(9) Uani 1 d .
H8B H 0.4941 1.1075 0.4202 0.054 Uiso 1 calc R
P1B P 0.25548(8) 1.02983(5) 0.21533(5) 0.0257(2) Uani 1 d .
S1B S 0.57412(10) 0.90397(6) 0.24678(7) 0.0501(3) Uani 1 d .
N1B N 0.4052(3) 1.0506(2) 0.1531(2) 0.0288(6) Uani 1 d .
C9B C 0.5417(3) 1.0130(2) 0.1774(2) 0.0355(8) Uani 1 d .
C10B C 0.6302(4) 1.0720(2) 0.1379(2) 0.0418(8) Uani 1 d .
H10B H 0.7283 1.0626 0.1418 0.050 Uiso 1 calc R
C11B C 0.5503(4) 1.1503(2) 0.0897(2) 0.0431(9) Uani 1 d .
H11B H 0.5854 1.2032 0.0561 0.052 Uiso 1 calc R
C12B C 0.4162(4) 1.1373(2) 0.0995(2) 0.0365(8) Uani 1 d .
H12B H 0.3408 1.1799 0.0741 0.044 Uiso 1 calc R
C13B C 0.7552(4) 0.9006(3) 0.2605(3) 0.0601(12) Uani 1 d .
H13D H 0.7886 0.8452 0.3030 0.090 Uiso 1 calc R
H13E H 0.7732 0.9581 0.2837 0.090 Uiso 1 calc R
H13F H 0.8037 0.8965 0.2024 0.090 Uiso 1 calc R
N2B N 0.1385(3) 1.0824(2) 0.1351(2) 0.0306(6) Uani 1 d .
C14B C 0.0258(3) 1.1483(2) 0.1509(2) 0.0357(8) Uani 1 d .
H14B H 0.0009 1.1705 0.2068 0.043 Uiso 1 calc R
C15B C -0.0430(4) 1.1756(2) 0.0734(2) 0.0413(9) Uani 1 d .
H15B H -0.1237 1.2205 0.0654 0.050 Uiso 1 calc R
C16B C 0.0264(4) 1.1259(2) 0.0068(3) 0.0431(9) Uani 1 d .
H16B H 0.0009 1.1307 -0.0541 0.052 Uiso 1 calc R
C17B C 0.1361(4) 1.0699(2) 0.0454(2) 0.0428(9) Uani 1 d .
H17B H 0.2013 1.0285 0.0158 0.051 Uiso 1 calc R
N3B N 0.2598(3) 0.9125(2) 0.2012(2) 0.0286(6) Uani 1 d .
C18B C 0.1885(4) 0.8491(2) 0.2563(2) 0.0368(8) Uani 1 d .
H18B H 0.1410 0.8608 0.3109 0.044 Uiso 1 calc R
C19B C 0.1977(4) 0.7676(2) 0.2193(2) 0.0411(9) Uani 1 d .
H19B H 0.1586 0.7122 0.2436 0.049 Uiso 1 calc R
C20B C 0.2754(3) 0.7797(2) 0.1387(2) 0.0342(8) Uani 1 d .
H20B H 0.2982 0.7340 0.0986 0.041 Uiso 1 calc R
C21B C 0.3118(3) 0.8677(2) 0.1282(2) 0.0334(7) Uani 1 d .
H21B H 0.3644 0.8946 0.0791 0.040 Uiso 1 calc R

loop_
_atom_type_symbol
_atom_type_description
_atom_type_scat_dispersion_real
_atom_type_scat_dispersion_imag
_atom_type_scat_source
C C 0.0033 0.0016 'International Tables Vol C Tables 4.2.6.8 and 6.1.1.4'
H H 0.0000 0.0000 'International Tables Vol C Tables 4.2.6.8 and 6.1.1.4'
N N 0.0061 0.0033 'International Tables Vol C Tables 4.2.6.8 and 6.1.1.4'
O O 0.0106 0.0060 'International Tables Vol C Tables 4.2.6.8 and 6.1.1.4'
P P 0.1023 0.0942 'International Tables Vol C Tables 4.2.6.8 and 6.1.1.4'
S S 0.1246 0.1234 'International Tables Vol C Tables 4.2.6.8 and 6.1.1.4'
Cr Cr 0.3209 0.6236 'International Tables Vol C Tables 4.2.6.8 and 6.1.1.4'

loop_
_geom_angle_atom_site_label_1
_geom_angle_atom_site_label_2
_geom_angle_atom_site_label_3
_geom_angle
_geom_angle_publ_flag
C2A Cr1A C1A 87.58(12) yes
C2A Cr1A P1A 90.19(10) yes
C1A Cr1A P1A 87.35(9) yes
C2A Cr1A C4A 89.24(13) yes
C1A Cr1A C4A 119.86(13) yes
P1A Cr1A C4A 152.73(10) yes
C2A Cr1A C5A 91.87(13) yes
C1A Cr1A C5A 157.06(14) yes
P1A Cr1A C5A 115.59(10) yes
C4A Cr1A C5A 37.21(13) yes
C2A Cr1A C6A 119.80(13) yes
C1A Cr1A C6A 152.56(13) yes
P1A Cr1A C6A 90.64(9) yes
C4A Cr1A C6A 66.28(13) yes
C5A Cr1A C6A 36.51(13) yes
C2A Cr1A C3A 113.73(14) yes
C1A Cr1A C3A 92.89(13) yes
P1A Cr1A C3A 156.07(10) yes
C4A Cr1A C3A 36.47(13) yes
C5A Cr1A C3A 66.39(13) yes
C6A Cr1A C3A 78.24(12) yes
C2A Cr1A C8A 150.54(14) yes
C1A Cr1A C8A 91.36(12) yes
P1A Cr1A C8A 119.18(10) yes
C4A Cr1A C8A 65.92(13) yes
C5A Cr1A C8A 77.99(12) yes
C6A Cr1A C8A 65.92(12) yes
C3A Cr1A C8A 36.90(13) yes
C2A Cr1A C7A 156.53(13) yes
C1A Cr1A C7A 115.84(13) yes
P1A Cr1A C7A 92.16(9) yes
C4A Cr1A C7A 78.14(12) yes
C5A Cr1A C7A 66.13(13) yes
C6A Cr1A C7A 36.86(12) yes
C3A Cr1A C7A 66.24(12) yes
C8A Cr1A C7A 36.44(12) yes
O1A C1A Cr1A 178.8(3) yes
O2A C2A Cr1A 178.0(3) yes
C4A C3A C8A 119.6(3) yes
C4A C3A Cr1A 71.4(2) yes
C8A C3A Cr1A 71.9(2) yes
C4A C3A H3A 120.2 ?
C8A C3A H3A 120.2 ?
Cr1A C3A H3A 128.8 ?
C3A C4A C5A 120.4(3) yes
C3A C4A Cr1A 72.2(2) yes
C5A C4A Cr1A 71.6(2) yes
C3A C4A H4A 119.8 ?
C5A C4A H4A 119.8 ?
Cr1A C4A H4A 128.8 ?
C6A C5A C4A 119.7(3) yes
C6A C5A Cr1A 71.9(2) yes
C4A C5A Cr1A 71.2(2) yes
C6A C5A H5A 120.2 ?
C4A C5A H5A 120.2 ?
Cr1A C5A H5A 129.0 ?
C5A C6A C7A 120.4(3) yes
C5A C6A Cr1A 71.6(2) yes
C7A C6A Cr1A 72.1(2) yes
C5A C6A H6A 119.8 ?
C7A C6A H6A 119.8 ?
Cr1A C6A H6A 128.8 ?
C8A C7A C6A 119.5(3) yes
C8A C7A Cr1A 71.7(2) yes
C6A C7A Cr1A 71.0(2) yes
C8A C7A H7A 120.3 ?
C6A C7A H7A 120.3 ?
Cr1A C7A H7A 129.4 ?
C7A C8A C3A 120.5(3) yes
C7A C8A Cr1A 71.9(2) yes
C3A C8A Cr1A 71.2(2) yes
C7A C8A H8A 119.8 ?
C3A C8A H8A 119.8 ?
Cr1A C8A H8A 129.6 ?
N2A P1A N3A 97.49(12) yes
N2A P1A N1A 98.75(12) yes
N3A P1A N1A 98.27(12) yes
N2A P1A Cr1A 118.88(10) yes
N3A P1A Cr1A 120.43(9) yes
N1A P1A Cr1A 118.41(9) yes
C9A S1A C13A 99.8(2) yes
C9A N1A C12A 107.0(3) yes
C9A N1A P1A 127.3(2) yes
C12A N1A P1A 124.8(2) yes
C10A C9A N1A 108.6(3) yes
C10A C9A S1A 129.8(3) yes
N1A C9A S1A 121.6(2) yes
C9A C10A C11A 107.6(3) yes
C9A C10A H10A 126.2 ?
C11A C10A H10A 126.2 ?
C12A C11A C10A 108.2(3) yes
C12A C11A H11A 125.9 ?
C10A C11A H11A 125.9 ?
C11A C12A N1A 108.4(3) yes
C11A C12A H12A 125.8 ?
N1A C12A H12A 125.8 ?
S1A C13A H13A 109.5 ?
S1A C13A H13B 109.5 ?
H13A C13A H13B 109.5 ?
S1A C13A H13C 109.5 ?
H13A C13A H13C 109.5 ?
H13B C13A H13C 109.5 ?
C14A N2A C17A 107.4(3) yes
C14A N2A P1A 124.6(2) yes
C17A N2A P1A 127.7(2) yes
C15A C14A N2A 108.7(3) yes
C15A C14A H14A 125.6 ?
N2A C14A H14A 125.6) ?
C14A C15A C16A 107.6(3) yes
C14A C15A H15A 126.2 ?
C16A C15A H15A 126.2 ?
C17A C16A C15A 107.4(3) yes
C17A C16A H16A 126.3 ?
C15A C16A H16A 126.3 ?
C16A C17A N2A 108.9(3) yes
C16A C17A H17A 125.6 ?
N2A C17A H17A 125.6 ?
C21A N3A C18A 108.0(3) yes
C21A N3A P1A 128.5(2) yes
C18A N3A P1A 122.6(2) yes
C19A C18A N3A 107.7(3) yes
C19A C18A H18A 126.1 ?
N3A C18A H18A 126.1 ?
C18A C19A C20A 108.0(3) yes
C18A C19A H19A 126.0 ?
C20A C19A H19A 126.0 ?
C21A C20A C19A 107.9(3) yes
C21A C20A H20A 126.0 ?
C19A C20A H20A 126.0 ?
C20A C21A N3A 108.3(3) yes
C20A C21A H21A 125.8 ?
N3A C21A H21A 125.8 ?
C2B Cr1B C1B 88.41(14) yes
C2B Cr1B C4B 87.61(14) yes
C1B Cr1B C4B 115.75(15) yes
C2B Cr1B C3B 112.0(2) yes
C1B Cr1B C3B 87.46(14) yes
C4B Cr1B C3B 37.56(14) yes
C2B Cr1B C5B 92.31(13) yes
C1B Cr1B C5B 152.92(15) yes
C4B Cr1B C5B 37.35(14) yes
C3B Cr1B C5B 67.20(14) yes
C2B Cr1B P1B 91.74(11) yes
C1B Cr1B P1B 90.91(11) yes
C4B Cr1B P1B 153.30(11) yes
C3B Cr1B P1B 156.12(12) yes
C5B Cr1B P1B 116.11(11) yes
C2B Cr1B C6B 121.09(13) yes
C1B Cr1B C6B 150.35(14) yes
C4B Cr1B C6B 66.81(14) yes
C3B Cr1B C6B 79.01(13) yes
C5B Cr1B C6B 36.58(13) yes
P1B Cr1B C6B 91.08(10) yes
C2B Cr1B C8B 149.1(2) yes
C1B Cr1B C8B 87.18(13) yes
C4B Cr1B C8B 67.12(14) yes
C3B Cr1B C8B 37.30(14) yes
C5B Cr1B C8B 78.43(13) yes
P1B Cr1B C8B 118.84(11) yes
C6B Cr1B C8B 66.11(12) yes
C2B Cr1B C7B 157.76(13) yes
C1B Cr1B C7B 113.34(14) yes
C4B Cr1B C7B 78.95(13) yes
C3B Cr1B C7B 66.58(14) yes
C5B Cr1B C7B 66.31(13) yes
P1B Cr1B C7B 92.45(10) yes
C6B Cr1B C7B 37.01(12) yes
C8B Cr1B C7B 36.25(13) yes
O1B C1B Cr1B 175.5(3) yes
O2B C2B Cr1B 177.6(3) yes
C4B C3B C8B 119.4(3) yes
C4B C3B Cr1B 70.9(2) yes
C8B C3B Cr1B 72.5(2) yes
C4B C3B H3B 120.3 ?
C8B C3B H3B 120.3 ?
Cr1B C3B H3B 128.6 ?
C5B C4B C3B 119.9(4) yes
C5B C4B Cr1B 72.5(2) yes
C3B C4B Cr1B 71.6(2) yes
C5B C4B H4B 120.0 ?
C3B C4B H4B 120.0 ?
Cr1B C4B H4B 128.0 ?
C6B C5B C4B 120.0(3) yes
C6B C5B Cr1B 71.9(2) yes
C4B C5B Cr1B 70.2(2) yes
C6B C5B H5B 120.0 ?
C4B C5B H5B 120.0 ?
Cr1B C5B H5B 130.5 ?
C5B C6B C7B 120.4(3) yes
C5B C6B Cr1B 71.5(2) yes
C7B C6B Cr1B 72.2(2) yes
C5B C6B H6B 119.8 ?
C7B C6B H6B 119.8 ?
Cr1B C6B H6B 128.8 ?
C8B C7B C6B 119.6(3) yes
C8B C7B Cr1B 71.2(2) yes
C6B C7B Cr1B 70.8(2) yes
C8B C7B H7B 120.2 ?
C6B C7B H7B 120.2 ?
Cr1B C7B H7B 130.3 ?
C7B C8B C3B 120.6(3) yes
C7B C8B Cr1B 72.5(2) yes
C3B C8B Cr1B 70.2(2) yes
C7B C8B H8B 119.7 ?
C3B C8B H8B 119.7 ?
Cr1B C8B H8B 130.2 ?
N2B P1B N3B 100.63(12) yes
N2B P1B N1B 97.28(12) yes
N3B P1B N1B 97.25(12) yes
N2B P1B Cr1B 118.50(9) yes
N3B P1B Cr1B 120.45(9) yes
N1B P1B Cr1B 118.17(9) yes
C9B S1B C13B 99.4(2) yes
C12B N1B C9B 105.8(3) yes
C12B N1B P1B 121.7(2) yes
C9B N1B P1B 125.9(2) yes
C10B C9B N1B 109.0(3) yes
C10B C9B S1B 130.5(3) yes
N1B C9B S1B 120.4(2) yes
C9B C10B C11B 107.5(3) yes
C9B C10B H10B 126.2 ?
C11B C10B H10B 126.2 ?
C12B C11B C10B 108.5(3) yes
C12B C11B H11B 125.8 ?
C10B C11B H11B 125.8 ?
C11B C12B N1B 109.2(3) yes
C11B C12B H12B 125.4 ?
N1B C12B H12B 125.4 ?
S1B C13B H13D 109.5 ?
S1B C13B H13E 109.5 ?
H13D C13B H13E 109.5 ?
S1B C13B H13F 109.5 ?
H13D C13B H13F 109.5 ?
H13E C13B H13F 109.5 ?
C17B N2B C14B 106.9(3) yes
C17B N2B P1B 128.9(2) yes
C14B N2B P1B 124.2(2) yes
C15B C14B N2B 108.7(3) yes
C15B C14B H14B 125.7 ?
N2B C14B H14B 125.7 ?
C14B C15B C16B 107.9(3) yes
C14B C15B H15B 126.1 ?
C16B C15B H15B 126.1 ?
C17B C16B C15B 107.4(3) yes
C17B C16B H16B 126.3 ?
C15B C16B H16B 126.3 ?
C16B C17B N2B 109.2(3) yes
C16B C17B H17B 125.4 ?
N2B C17B H17B 125.4 ?
C18B N3B C21B 106.9(2) yes
C18B N3B P1B 123.9(2) yes
C21B N3B P1B 128.4(2) yes
C19B C18B N3B 108.7(3) yes
C19B C18B H18B 125.6 ?
N3B C18B H18B 125.6 ?
C18B C19B C20B 107.6(3) yes
C18B C19B H19B 126.2 ?
C20B C19B H19B 126.2 ?
C21B C20B C19B 107.9(3) yes
C21B C20B H20B 126.1 ?
C19B C20B H20B 126.1 ?
C20B C21B N3B 108.8(3) yes
C20B C21B H21B 125.6 ?
N3B C21B H21B 125.6 ?

loop_
_geom_bond_atom_site_label_1
_geom_bond_atom_site_label_2
_geom_bond_distance
_geom_bond_publ_flag
Cr1A C2A 1.821(3) yes
Cr1A C1A 1.832(3) yes
Cr1A P1A 2.2001(9) yes
Cr1A C4A 2.207(3) yes
Cr1A C5A 2.211(3) yes
Cr1A C6A 2.214(3) yes
Cr1A C3A 2.217(3) yes
Cr1A C8A 2.225(3) yes
Cr1A C7A 2.227(3) yes
C1A O1A 1.157(3) yes
C2A O2A 1.164(3) yes
C3A C4A 1.384(5) yes
C3A C8A 1.406(5) yes
C3A H3A 0.95 ?
C4A C5A 1.409(5) yes
C4A H4A 0.95 ?
C5A C6A 1.386(5) yes
C5A H5A 0.95 ?
C6A C7A 1.404(5) yes
C6A H6A 0.95 ?
C7A C8A 1.392(5) yes
C7A H7A 0.95 ?
C8A H8A 0.95 ?
P1A N2A 1.721(3) yes
P1A N3A 1.728(2) yes
P1A N1A 1.736(2) yes
S1A C9A 1.758(3) yes
S1A C13A 1.773(4) yes
N1A C9A 1.395(4) yes
N1A C12A 1.396(4) yes
C9A C10A 1.360(4) yes
C10A C11A 1.409(5) yes
C10A H10A 0.95 ?
C11A C12A 1.355(5) yes
C11A H11A 0.95 ?
C12A H12A 0.95 ?
C13A H13A 0.98 ?
C13A H13B 0.98 ?
C13A H13C 0.98 ?
N2A C14A 1.382(4) yes
N2A C17A 1.387(4) yes
C14A C15A 1.350(4) yes
C14A H14A 0.95 ?
C15A C16A 1.420(5) yes
C15A H15A 0.95 ?
C16A C17A 1.347(5) yes
C16A H16A 0.95 ?
C17A H17A 0.95 ?
N3A C21A 1.385(4) yes
N3A C18A 1.387(4) yes
C18A C19A 1.366(5) yes
C18A H18A 0.95 ?
C19A C20A 1.403(6) yes
C19A H19A 0.95 ?
C20A C21A 1.356(5) yes
C20A H20A 0.95 ?
C21A H21A 0.95 ?
Cr1B C2B 1.826(4) yes
Cr1B C1B 1.829(3) yes
Cr1B C4B 2.181(3) yes
Cr1B C3B 2.190(3) yes
Cr1B C5B 2.211(3) yes
Cr1B P1B 2.2138(9) yes
Cr1B C6B 2.216(3) yes
Cr1B C8B 2.219(3) yes
Cr1B C7B 2.235(3) yes
C1B O1B 1.159(3) yes
C2B O2B 1.160(4) yes
C3B C4B 1.407(5) yes
C3B C8B 1.410(5) yes
C3B H3B 0.95 ?
C4B C5B 1.406(5) yes
C4B H4B 0.95 ?
C5B C6B 1.389(5) yes
C5B H5B 0.95 ?
C6B C7B 1.413(5) yes
C6B H6B 0.95 ?
C7B C8B 1.386(5) yes
C7B H7B 0.95 ?
C8B H8B 0.95 ?
P1B N2B 1.724(3) yes
P1B N3B 1.725(2) yes
P1B N1B 1.736(3) yes
S1B C9B 1.763(3) yes
S1B C13B 1.778(4) yes
N1B C12B 1.406(4) yes
N1B C9B 1.411(4) yes
C9B C10B 1.353(4) yes
C10B C11B 1.413(5) yes
C10B H10B 0.95 ?
C11B C12B 1.342(5) yes
C11B H11B 0.95 ?
C12B H12B 0.95 ?
C13B H13D 0.98 ?
C13B H13E 0.98 ?
C13B H13F 0.98 ?
N2B C17B 1.385(4) yes
N2B C14B 1.387(4) yes
C14B C15B 1.355(5) yes
C14B H14B 0.95 ?
C15B C16B 1.407(5) yes
C15B H15B 0.95 ?
C16B C17B 1.352(4) yes
C16B H16B 0.95 ?
C17B H17B 0.95 ?
N3B C18B 1.384(4) yes
N3B C21B 1.391(4) yes
C18B C19B 1.356(4) yes
C18B H18B 0.95 ?
C19B C20B 1.405(5) yes
C19B H19B 0.95 ?
C20B C21B 1.346(4) yes
C20B H20B 0.95 ?
C21B H21B 0.95 ?

loop_
_geom_torsion_atom_site_label_1
_geom_torsion_atom_site_label_2
_geom_torsion_atom_site_label_3
_geom_torsion_atom_site_label_4
_geom_torsion
C2A Cr1A C3A C4A -51.8(2)
C1A Cr1A C3A C4A -140.4(2)
P1A Cr1A C3A C4A 129.6(2)
C4A Cr1A C3A C4A 0.0
C5A Cr1A C3A C4A 29.4(2)
C6A Cr1A C3A C4A 65.8(2)
C8A Cr1A C3A C4A 131.2(3)
C7A Cr1A C3A C4A 102.6(2)
C2A Cr1A C3A C8A 177.0(2)
C1A Cr1A C3A C8A 88.4(2)
P1A Cr1A C3A C8A -1.6(3)
C4A Cr1A C3A C8A -131.2(3)
C5A Cr1A C3A C8A -101.8(2)
C6A Cr1A C3A C8A -65.4(2)
C8A Cr1A C3A C8A 0.0
C7A Cr1A C3A C8A -28.6(2)
C8A C3A C4A C5A 0.3(4)
Cr1A C3A C4A C5A -55.0(3)
C8A C3A C4A Cr1A 55.3(3)
Cr1A C3A C4A Cr1A 0.0
C2A Cr1A C4A C3A 134.0(2)
C1A Cr1A C4A C3A 47.2(2)
P1A Cr1A C4A C3A -137.0(2)
C5A Cr1A C4A C3A -131.9(3)
C6A Cr1A C4A C3A -102.7(2)
C3A Cr1A C4A C3A 0.0
C8A Cr1A C4A C3A -29.7(2)
C7A Cr1A C4A C3A -65.9(2)
C2A Cr1A C4A C5A -94.1(2)
C1A Cr1A C4A C5A 179.1(2)
P1A Cr1A C4A C5A -5.2(3)
C5A Cr1A C4A C5A 0.000(2)
C6A Cr1A C4A C5A 29.2(2)
C3A Cr1A C4A C5A 131.9(3)
C8A Cr1A C4A C5A 102.2(2)
C7A Cr1A C4A C5A 66.0(2)
C3A C4A C5A C6A 0.1(4)
Cr1A C4A C5A C6A -55.1(3)
C3A C4A C5A Cr1A 55.3(3)
Cr1A C4A C5A Cr1A 0.0
C2A Cr1A C5A C6A -142.3(2)
C1A Cr1A C5A C6A 129.4(3)
P1A Cr1A C5A C6A -51.2(2)
C4A Cr1A C5A C6A 131.4(3)
C6A Cr1A C5A C6A 0.000(2)
C3A Cr1A C5A C6A 102.5(2)
C8A Cr1A C5A C6A 65.6(2)
C7A Cr1A C5A C6A 29.2(2)
C2A Cr1A C5A C4A 86.3(2)
C1A Cr1A C5A C4A -2.0(4)
P1A Cr1A C5A C4A 177.4(2)
C4A Cr1A C5A C4A 0.000(2)
C6A Cr1A C5A C4A -131.4(3)
C3A Cr1A C5A C4A -28.9(2)
C8A Cr1A C5A C4A -65.8(2)
C7A Cr1A C5A C4A -102.2(2)
C4A C5A C6A C7A -0.4(4)
Cr1A C5A C6A C7A -55.2(3)
C4A C5A C6A Cr1A 54.8(3)
Cr1A C5A C6A Cr1A 0.000(1)
C2A Cr1A C6A C5A 44.7(3)
C1A Cr1A C6A C5A -139.2(3)
P1A Cr1A C6A C5A 135.3(2)
C4A Cr1A C6A C5A -29.7(2)
C5A Cr1A C6A C5A 0.000(2)
C3A Cr1A C6A C5A -66.0(2)
C8A Cr1A C6A C5A -102.7(2)
C7A Cr1A C6A C5A -131.9(3)
C2A Cr1A C6A C7A 176.7(2)
C1A Cr1A C6A C7A -7.3(4)
P1A Cr1A C6A C7A -92.7(2)
C4A Cr1A C6A C7A 102.2(2)
C5A Cr1A C6A C7A 131.9(3)
C3A Cr1A C6A C7A 65.9(2)
C8A Cr1A C6A C7A 29.2(2)
C7A Cr1A C6A C7A 0.000(1)
C5A C6A C7A C8A 0.1(4)
Cr1A C6A C7A C8A -54.8(2)
C5A C6A C7A Cr1A 55.0(3)
Cr1A C6A C7A Cr1A 0.0
C2A Cr1A C7A C8A 124.1(3)
C1A Cr1A C7A C8A -52.3(2)
P1A Cr1A C7A C8A -140.4(2)
C4A Cr1A C7A C8A 65.3(2)
C5A Cr1A C7A C8A 102.5(2)
C6A Cr1A C7A C8A 131.4(3)
C3A Cr1A C7A C8A 29.0(2)
C8A Cr1A C7A C8A 0.0
C2A Cr1A C7A C6A -7.3(4)
C1A Cr1A C7A C6A 176.3(2)
P1A Cr1A C7A C6A 88.2(2)
C4A Cr1A C7A C6A -66.1(2)
C5A Cr1A C7A C6A -28.9(2)
C6A Cr1A C7A C6A 0.000(1)
C3A Cr1A C7A C6A -102.5(2)
C8A Cr1A C7A C6A -131.4(3)
C6A C7A C8A C3A 0.3(4)
Cr1A C7A C8A C3A -54.2(2)
C6A C7A C8A Cr1A 54.5(2)
Cr1A C7A C8A Cr1A 0.0
C4A C3A C8A C7A -0.6(4)
Cr1A C3A C8A C7A 54.5(3)
C4A C3A C8A Cr1A -55.1(3)
Cr1A C3A C8A Cr1A 0.0
C2A Cr1A C8A C7A -137.9(3)
C1A Cr1A C8A C7A 134.6(2)
P1A Cr1A C8A C7A 46.9(2)
C4A Cr1A C8A C7A -103.1(2)
C5A Cr1A C8A C7A -65.9(2)
C6A Cr1A C8A C7A -29.5(2)
C3A Cr1A C8A C7A -132.4(3)
C7A Cr1A C8A C7A 0.0
C2A Cr1A C8A C3A -5.5(3)
C1A Cr1A C8A C3A -93.0(2)
P1A Cr1A C8A C3A 179.3(2)
C4A Cr1A C8A C3A 29.3(2)
C5A Cr1A C8A C3A 66.5(2)
C6A Cr1A C8A C3A 102.9(2)
C3A Cr1A C8A C3A 0.0
C7A Cr1A C8A C3A 132.4(3)
C2A Cr1A P1A N2A 50.95(13)
C1A Cr1A P1A N2A 138.52(13)
C4A Cr1A P1A N2A -37.8(2)
C5A Cr1A P1A N2A -41.22(14)
C6A Cr1A P1A N2A -68.86(13)
C3A Cr1A P1A N2A -130.3(2)
C8A Cr1A P1A N2A -131.40(13)
C7A Cr1A P1A N2A -105.70(13)
C2A Cr1A P1A N3A -68.84(14)
C1A Cr1A P1A N3A 18.74(14)
C4A Cr1A P1A N3A -157.6(2)
C5A Cr1A P1A N3A -161.01(14)
C6A Cr1A P1A N3A 171.36(14)
C3A Cr1A P1A N3A 109.9(2)
C8A Cr1A P1A N3A 108.81(14)
C7A Cr1A P1A N3A 134.52(14)
C2A Cr1A P1A N1A 170.67(13)
C1A Cr1A P1A N1A -101.76(13)
C4A Cr1A P1A N1A 82.0(2)
C5A Cr1A P1A N1A 78.50(14)
C6A Cr1A P1A N1A 50.87(14)
C3A Cr1A P1A N1A -10.6(2)
C8A Cr1A P1A N1A -11.68(14)
C7A Cr1A P1A N1A 14.02(13)
N2A P1A N1A C9A -172.4(3)
N3A P1A N1A C9A -73.4(3)
Cr1A P1A N1A C9A 57.9(3)
N2A P1A N1A C12A 19.8(3)
N3A P1A N1A C12A 118.7(3)
Cr1A P1A N1A C12A -109.9(2)
C12A N1A C9A C10A -2.3(4)
P1A N1A C9A C10A -171.9(2)
C12A N1A C9A S1A 176.8(2)
P1A N1A C9A S1A 7.2(4)
C13A S1A C9A C10A 3.3(4)
C13A S1A C9A N1A -175.7(3)
N1A C9A C10A C11A 1.9(4)
S1A C9A C10A C11A -177.1(3)
C9A C10A C11A C12A -0.9(4)
C10A C11A C12A N1A -0.6(4)
C9A N1A C12A C11A 1.8(4)
P1A N1A C12A C11A 171.7(2)
N3A P1A N2A C14A 152.2(2)
N1A P1A N2A C14A -108.2(3)
Cr1A P1A N2A C14A 21.2(3)
N3A P1A N2A C17A -34.9(3)
N1A P1A N2A C17A 64.7(3)
Cr1A P1A N2A C17A -165.9(2)
C17A N2A C14A C15A -0.3(3)
P1A N2A C14A C15A 173.9(2)
N2A C14A C15A C16A -0.1(4)
C14A C15A C16A C17A 0.5(4)
C15A C16A C17A N2A -0.7(4)
C14A N2A C17A C16A 0.6(4)
P1A N2A C17A C16A -173.3(2)
N2A P1A N3A C21A 90.3(3)
N1A P1A N3A C21A -9.7(3)
Cr1A P1A N3A C21A -139.7(2)
N2A P1A N3A C18A -77.9(3)
N1A P1A N3A C18A -177.9(2)
Cr1A P1A N3A C18A 52.1(3)
C21A N3A C18A C19A 0.8(4)
P1A N3A C18A C19A 171.1(2)
N3A C18A C19A C20A 0.2(4)
C18A C19A C20A C21A -1.2(4)
C19A C20A C21A N3A 1.6(4)
C18A N3A C21A C20A -1.5(4)
P1A N3A C21A C20A -171.0(2)
C2B Cr1B C3B C4B -53.2(2)
C1B Cr1B C3B C4B -140.4(2)
C4B Cr1B C3B C4B 0.000(1)
C5B Cr1B C3B C4B 29.8(2)
P1B Cr1B C3B C4B 133.1(2)
C6B Cr1B C3B C4B 66.1(2)
C8B Cr1B C3B C4B 130.9(3)
C7B Cr1B C3B C4B 102.7(2)
C2B Cr1B C3B C8B 175.9(2)
C1B Cr1B C3B C8B 88.7(2)
C4B Cr1B C3B C8B -130.9(3)
C5B Cr1B C3B C8B -101.1(2)
P1B Cr1B C3B C8B 2.2(4)
C6B Cr1B C3B C8B -64.8(2)
C8B Cr1B C3B C8B 0.0
C7B Cr1B C3B C8B -28.1(2)
C8B C3B C4B C5B -0.3(5)
Cr1B C3B C4B C5B -56.1(3)
C8B C3B C4B Cr1B 55.8(3)
Cr1B C3B C4B Cr1B 0.0
C2B Cr1B C4B C5B -97.0(2)
C1B Cr1B C4B C5B 176.0(2)
C3B Cr1B C4B C5B 131.0(3)
C5B Cr1B C4B C5B 0.000(2)
P1B Cr1B C4B C5B -7.8(4)
C6B Cr1B C4B C5B 28.5(2)
C8B Cr1B C4B C5B 101.2(2)
C7B Cr1B C4B C5B 65.2(2)
C2B Cr1B C4B C3B 132.0(2)
C1B Cr1B C4B C3B 44.9(3)
C3B Cr1B C4B C3B 0.000(1)
C5B Cr1B C4B C3B -131.0(3)
P1B Cr1B C4B C3B -138.8(2)
C6B Cr1B C4B C3B -102.5(2)
C8B Cr1B C4B C3B -29.8(2)
C7B Cr1B C4B C3B -65.8(2)
C3B C4B C5B C6B 1.8(5)
Cr1B C4B C5B C6B -53.9(3)
C3B C4B C5B Cr1B 55.7(3)
Cr1B C4B C5B Cr1B 0.000(1)
C2B Cr1B C5B C6B -144.4(2)
C1B Cr1B C5B C6B 124.6(3)
C4B Cr1B C5B C6B 132.6(3)
C3B Cr1B C5B C6B 102.7(2)
P1B Cr1B C5B C6B -51.3(2)
C6B Cr1B C5B C6B 0.000(1)
C8B Cr1B C5B C6B 65.3(2)
C7B Cr1B C5B C6B 29.3(2)
C2B Cr1B C5B C4B 83.0(2)
C1B Cr1B C5B C4B -8.0(4)
C4B Cr1B C5B C4B 0.000(2)
C3B Cr1B C5B C4B -29.9(2)
P1B Cr1B C5B C4B 176.1(2)
C6B Cr1B C5B C4B -132.6(3)
C8B Cr1B C5B C4B -67.3(2)
C7B Cr1B C5B C4B -103.3(2)
C4B C5B C6B C7B -2.2(5)
Cr1B C5B C6B C7B -55.3(3)
C4B C5B C6B Cr1B 53.1(3)
Cr1B C5B C6B Cr1B 0.0
C2B Cr1B C6B C5B 42.8(3)
C1B Cr1B C6B C5B -130.8(3)
C4B Cr1B C6B C5B -29.1(2)
C3B Cr1B C6B C5B -66.4(2)
C5B Cr1B C6B C5B 0.000(1)
P1B Cr1B C6B C5B 135.5(2)
C8B Cr1B C6B C5B -103.2(2)
C7B Cr1B C6B C5B -131.9(3)
C2B Cr1B C6B C7B 174.7(2)
C1B Cr1B C6B C7B 1.1(4)
C4B Cr1B C6B C7B 102.8(2)
C3B Cr1B C6B C7B 65.5(2)
C5B Cr1B C6B C7B 131.9(3)
P1B Cr1B C6B C7B -92.6(2)
C8B Cr1B C6B C7B 28.6(2)
C7B Cr1B C6B C7B 0.0
C5B C6B C7B C8B 1.1(5)
Cr1B C6B C7B C8B -53.8(3)
C5B C6B C7B Cr1B 55.0(3)
Cr1B C6B C7B Cr1B 0.0
C2B Cr1B C7B C8B 120.0(4)
C1B Cr1B C7B C8B -47.2(2)
C4B Cr1B C7B C8B 66.2(2)
C3B Cr1B C7B C8B 28.9(2)
C5B Cr1B C7B C8B 103.2(2)
P1B Cr1B C7B C8B -139.3(2)
C6B Cr1B C7B C8B 132.2(3)
C8B Cr1B C7B C8B 0.0
C2B Cr1B C7B C6B -12.1(5)
C1B Cr1B C7B C6B -179.4(2)
C4B Cr1B C7B C6B -66.0(2)
C3B Cr1B C7B C6B -103.3(2)
C5B Cr1B C7B C6B -29.0(2)
P1B Cr1B C7B C6B 88.6(2)
C6B Cr1B C7B C6B 0.0
C8B Cr1B C7B C6B -132.2(3)
C6B C7B C8B C3B 0.4(5)
Cr1B C7B C8B C3B -53.2(3)
C6B C7B C8B Cr1B 53.6(3)
Cr1B C7B C8B Cr1B 0.0
C4B C3B C8B C7B -0.8(5)
Cr1B C3B C8B C7B 54.2(3)
C4B C3B C8B Cr1B -55.1(3)
Cr1B C3B C8B Cr1B 0.0
C2B Cr1B C8B C7B -140.3(3)
C1B Cr1B C8B C7B 137.5(2)
C4B Cr1B C8B C7B -102.9(2)
C3B Cr1B C8B C7B -132.9(3)
C5B Cr1B C8B C7B -65.5(2)
P1B Cr1B C8B C7B 48.1(2)
C6B Cr1B C8B C7B -29.2(2)
C7B Cr1B C8B C7B 0.0
C2B Cr1B C8B C3B -7.4(4)
C1B Cr1B C8B C3B -89.5(2)
C4B Cr1B C8B C3B 30.0(2)
C3B Cr1B C8B C3B 0.0
C5B Cr1B C8B C3B 67.4(2)
P1B Cr1B C8B C3B -179.0(2)
C6B Cr1B C8B C3B 103.7(2)
C7B Cr1B C8B C3B 132.9(3)
C2B Cr1B P1B N2B 64.21(14)
C1B Cr1B P1B N2B 152.65(14)
C4B Cr1B P1B N2B -23.9(3)
C3B Cr1B P1B N2B -121.6(3)
C5B Cr1B P1B N2B -29.2(2)
C6B Cr1B P1B N2B -56.94(13)
C8B Cr1B P1B N2B -120.07(14)
C7B Cr1B P1B N2B -93.95(13)
C2B Cr1B P1B N3B -60.03(14)
C1B Cr1B P1B N3B 28.4(2)
C4B Cr1B P1B N3B -148.2(3)
C3B Cr1B P1B N3B 114.2(3)
C5B Cr1B P1B N3B -153.46(15)
C6B Cr1B P1B N3B 178.82(14)
C8B Cr1B P1B N3B 115.69(14)
C7B Cr1B P1B N3B 141.81(14)
C2B Cr1B P1B N1B -178.78(13)
C1B Cr1B P1B N1B -90.34(14)
C4B Cr1B P1B N1B 93.1(3)
C3B Cr1B P1B N1B -4.6(3)
C5B Cr1B P1B N1B 87.79(14)
C6B Cr1B P1B N1B 60.07(13)
C8B Cr1B P1B N1B -3.06(14)
C7B Cr1B P1B N1B 23.07(12)
N2B P1B N1B C12B 41.6(3)
N3B P1B N1B C12B 143.4(2)
Cr1B P1B N1B C12B -86.3(3)
N2B P1B N1B C9B -171.0(2)
N3B P1B N1B C9B -69.3(3)
Cr1B P1B N1B C9B 61.1(3)
C12B N1B C9B C10B -2.1(4)
P1B N1B C9B C10B -153.7(2)
C12B N1B C9B S1B 179.2(2)
P1B N1B C9B S1B 27.7(4)
C13B S1B C9B C10B 6.4(4)
C13B S1B C9B N1B -175.2(3)
N1B C9B C10B C11B 1.9(4)
S1B C9B C10B C11B -179.7(3)
C9B C10B C11B C12B -0.8(4)
C10B C11B C12B N1B -0.5(4)
C9B N1B C12B C11B 1.6(4)
P1B N1B C12B C11B 154.6(2)
N3B P1B N2B C17B -49.8(3)
N1B P1B N2B C17B 49.1(3)
Cr1B P1B N2B C17B 176.7(2)
N3B P1B N2B C14B 130.8(2)
N1B P1B N2B C14B -130.3(2)
Cr1B P1B N2B C14B -2.7(3)
C17B N2B C14B C15B -0.3(4)
P1B N2B C14B C15B 179.2(2)
N2B C14B C15B C16B 0.4(4)
C14B C15B C16B C17B -0.3(4)
C15B C16B C17B N2B 0.2(4)
C14B N2B C17B C16B 0.1(4)
P1B N2B C17B C16B -179.4(2)
N2B P1B N3B C18B -100.6(3)
N1B P1B N3B C18B 160.6(3)
Cr1B P1B N3B C18B 31.8(3)
N2B P1B N3B C21B 67.6(3)
N1B P1B N3B C21B -31.2(3)
Cr1B P1B N3B C21B -160.0(2)
C21B N3B C18B C19B 0.8(4)
P1B N3B C18B C19B 171.1(2)
N3B C18B C19B C20B -0.5(4)
C18B C19B C20B C21B 0.0(4)
C19B C20B C21B N3B 0.5(4)
C18B N3B C21B C20B -0.8(3)
P1B N3B C21B C20B -170.5(2)
